data_4330961
loop_
_publ_author_name
'Isa Doverbratt'
'Sim\'eon Ponou'
'Sven Lidin'
'Daniel C. Fredrickson'

_publ_contact_author_address
;Division of Polymer and Materials Chemistry, Lund University
BOX 124, SE 22100 Lund (Sweden)
;
_publ_contact_author_email Simeon.Ponou@polymat.lth.se
_publ_contact_author_fax '+46-(0) 46 222 4012'
_publ_contact_author_name 'Ponou, Sim\'eon'
_publ_contact_author_phone '+46-(0) 46 222 4769'
_publ_section_title
;
 Ca~10~Pt~7~Tt~3~ (Tt = Si, Ge): New Platinide phases Featuring
 Electron-rich 4c-6e bonded [Pt~7~Si~3~]20^-^ Intermetalloid cluster
;
_journal_name_full 'Inorganic Chemistry'
_journal_page_first 11980
_journal_page_last 11985
_journal_paper_doi 10.1021/ic301867q
_journal_volume 51
_journal_year 2012
_chemical_formula_sum 'Ca10 Ge3 Pt7'
_chemical_formula_weight 1984.20
_chemical_name_common 'Calcium Platinide germanide'
_chemical_name_systematic
; 
decacalcium heptaplatinium trigermanide  
;
_space_group_IT_number 193
_symmetry_cell_setting hexagonal
_symmetry_space_group_name_Hall '-P 6c 2'
_symmetry_space_group_name_H-M 'P 63/m c m'
_atom_sites_solution_hydrogens geom
_atom_sites_solution_primary direct
_atom_sites_solution_secondary difmap
_audit_creation_method SHELXL-97
_cell_angle_alpha 90.00
_cell_angle_beta 90.00
_cell_angle_gamma 120.00
_cell_formula_units_Z 2
_cell_length_a 8.8059(5)
_cell_length_b 8.8059(5)
_cell_length_c 13.8899(12)
_cell_measurement_reflns_used 2407
_cell_measurement_temperature 293(2)
_cell_measurement_theta_max 33.9933
_cell_measurement_theta_min 2.656
_cell_volume 932.78(11)
_computing_cell_refinement
;
        CrysAlis RED, Oxford Diffraction Ltd.,
        Version 1.171.33.52 (release 06-11-2009 CrysAlis171 .NET)
        (compiled Nov  6 2009,16:24:50)
;
_computing_data_collection
;
        CrysAlis CCD, Oxford Diffraction Ltd.,
        Version 1.171.33.52 (release 06-11-2009 CrysAlis171 .NET)
        (compiled Nov  6 2009,16:24:50)
;
_computing_data_reduction
;
        CrysAlis RED, Oxford Diffraction Ltd.,
        Version 1.171.33.52 (release 06-11-2009 CrysAlis171 .NET)
        (compiled Nov  6 2009,16:24:50)
;
_computing_structure_refinement 'SHELXL-97 (Sheldrick, 1997)'
_computing_structure_solution 'SHELXS-97 (Sheldrick, 1990)'
_diffrn_ambient_temperature 293(2)
_diffrn_detector_area_resol_mean 32.3657
_diffrn_measured_fraction_theta_full 0.981
_diffrn_measured_fraction_theta_max 0.981
_diffrn_measurement_device_type 'Xcalibur, Sapphire3'
_diffrn_measurement_method '\w and \p scans'
_diffrn_orient_matrix_UB_11 0.0601830003
_diffrn_orient_matrix_UB_12 -0.0107479336
_diffrn_orient_matrix_UB_13 0.0287619805
_diffrn_orient_matrix_UB_21 -0.0472628251
_diffrn_orient_matrix_UB_22 -0.0027982675
_diffrn_orient_matrix_UB_23 0.0417485835
_diffrn_orient_matrix_UB_31 -0.0522813655
_diffrn_orient_matrix_UB_32 -0.0920028765
_diffrn_orient_matrix_UB_33 -0.0046270069
_diffrn_radiation_monochromator graphite
_diffrn_radiation_type MoK\a
_diffrn_radiation_wavelength 0.71073
_diffrn_reflns_av_R_equivalents 0.1562
_diffrn_reflns_av_unetI/netI 0.088
_diffrn_reflns_limit_h_max 13
_diffrn_reflns_limit_h_min -13
_diffrn_reflns_limit_k_max 13
_diffrn_reflns_limit_k_min -11
_diffrn_reflns_limit_l_max 21
_diffrn_reflns_limit_l_min -21
_diffrn_reflns_number 17119
_diffrn_reflns_theta_full 34.01
_diffrn_reflns_theta_max 34.01
_diffrn_reflns_theta_min 2.67
_exptl_absorpt_coefficient_mu 59.744
_exptl_absorpt_correction_type multi-scan
_exptl_absorpt_process_details
;
        CrysAlis RED, Oxford Diffraction Ltd.,
        Version 1.171.33.52 (release 06-11-2009 CrysAlis171 .NET)
        (compiled Nov  6 2009,16:24:50)
        empirical absorption correction using spherical harmonics,
 implemented in SCALE3 ABSPACK scaling algorithm.
;
_exptl_crystal_colour silver
_exptl_crystal_density_diffrn 7.065
_exptl_crystal_description prismatic
_exptl_crystal_F_000 1684
_exptl_crystal_size_max 0.30
_exptl_crystal_size_mid 0.40
_exptl_crystal_size_min 0.15
_refine_diff_density_max 2.429
_refine_diff_density_min -3.900
_refine_diff_density_rms 0.415
_refine_ls_extinction_coef 0.00009(3)
_refine_ls_extinction_expression Fc^*^=kFc[1+0.001xFc^2^\l^3^/sin(2\q)]^-1/4^
_refine_ls_extinction_method SHELXL
_refine_ls_goodness_of_fit_ref 0.905
_refine_ls_matrix_type full
_refine_ls_number_parameters 24
_refine_ls_number_reflns 709
_refine_ls_number_restraints 0
_refine_ls_restrained_S_all 0.905
_refine_ls_R_factor_all 0.0799
_refine_ls_R_factor_gt 0.0287
_refine_ls_shift/su_max 0.000
_refine_ls_shift/su_mean 0.000
_refine_ls_structure_factor_coef Fsqd
_refine_ls_weighting_details 'calc w=1/[\s^2^(Fo^2^)+(0.0203P)^2^+0.0000P] where P=(Fo^2^+2Fc^2^)/3'
_refine_ls_weighting_scheme calc
_refine_ls_wR_factor_gt 0.0476
_refine_ls_wR_factor_ref 0.0516
_reflns_number_gt 451
_reflns_number_total 709
_reflns_threshold_expression >2sigma(I)
_cod_data_source_file ic301867q_si_001_2.cif
_cod_data_source_block p63mcm_Ca10Pt7Ge3
_cod_database_code 4330961

loop_
_symmetry_equiv_pos_as_xyz
'x, y, z'
'-y, x-y, z'
'-x+y, -x, z'
'-x, -y, z+1/2'
'y, -x+y, z+1/2'
'x-y, x, z+1/2'
'y, x, -z+1/2'
'x-y, -y, -z+1/2'
'-x, -x+y, -z+1/2'
'-y, -x, -z'
'-x+y, y, -z'
'x, x-y, -z'
'-x, -y, -z'
'y, -x+y, -z'
'x-y, x, -z'
'x, y, -z-1/2'
'-y, x-y, -z-1/2'
'-x+y, -x, -z-1/2'
'-y, -x, z-1/2'
'-x+y, y, z-1/2'
'x, x-y, z-1/2'
'y, x, z'
'x-y, -y, z'
'-x, -x+y, z'

loop_
_atom_site_label
_atom_site_type_symbol
_atom_site_fract_x
_atom_site_fract_y
_atom_site_fract_z
_atom_site_U_iso_or_equiv
_atom_site_adp_type
_atom_site_occupancy
_atom_site_symmetry_multiplicity
_atom_site_calc_flag
_atom_site_refinement_flags
Pt1 Pt 0.0000 0.0000 0.2500 0.0116(2) Uani 1 12 d S
Pt2 Pt 0.0000 0.41483(5) 0.09080(3) 0.00980(11) Uani 1 2 d S
Ge1 Ge 0.0000 0.2930(2) 0.2500 0.0096(3) Uani 1 4 d S
Ca1 Ca 0.0000 0.7464(2) 0.10640(17) 0.0106(5) Uani 1 2 d S
Ca2 Ca 0.3333 0.6667 0.0000 0.0087(8) Uani 1 6 d S
Ca3 Ca 0.6667 0.3333 0.2500 0.0154(9) Uani 1 6 d S

loop_
_atom_site_aniso_label
_atom_site_aniso_U_11
_atom_site_aniso_U_22
_atom_site_aniso_U_33
_atom_site_aniso_U_23
_atom_site_aniso_U_13
_atom_site_aniso_U_12
Pt1 0.0122(3) 0.0122(3) 0.0104(5) 0.000 0.000 0.00608(17)
Pt2 0.0106(2) 0.00926(16) 0.01000(18) 0.00089(18) 0.000 0.00529(12)
Ge1 0.0115(8) 0.0099(6) 0.0080(7) 0.000 0.000 0.0058(4)
Ca1 0.0113(11) 0.0095(8) 0.0116(11) -0.0027(7) 0.000 0.0057(6)
Ca2 0.0078(11) 0.0078(11) 0.0105(19) 0.000 0.000 0.0039(6)
Ca3 0.0137(13) 0.0137(13) 0.019(2) 0.000 0.000 0.0068(6)

loop_
_atom_type_symbol
_atom_type_description
_atom_type_scat_dispersion_real
_atom_type_scat_dispersion_imag
_atom_type_scat_source
Ca Ca 0.2262 0.3064 'International Tables Vol C Tables 4.2.6.8 and 6.1.1.4'
Ge Ge 0.1547 1.8001 'International Tables Vol C Tables 4.2.6.8 and 6.1.1.4'
Pt Pt -1.7033 8.3905 'International Tables Vol C Tables 4.2.6.8 and 6.1.1.4'

loop_
_geom_angle_atom_site_label_1
_geom_angle_atom_site_label_2
_geom_angle_atom_site_label_3
_geom_angle
_geom_angle_site_symmetry_1
_geom_angle_site_symmetry_3
Ge1 Pt1 Ge1 120.0 2 3
Ge1 Pt1 Ge1 120.0 2 .
Ge1 Pt1 Ge1 120.0 3 .
Ge1 Pt1 Ca1 138.23(4) 2 17_666
Ge1 Pt1 Ca1 68.104(16) 3 17_666
Ge1 Pt1 Ca1 68.104(16) . 17_666
Ge1 Pt1 Ca1 68.104(16) 2 3_455
Ge1 Pt1 Ca1 138.23(4) 3 3_455
Ge1 Pt1 Ca1 68.104(16) . 3_455
Ca1 Pt1 Ca1 136.21(3) 17_666 3_455
Ge1 Pt1 Ca1 68.104(16) 2 1_545
Ge1 Pt1 Ca1 68.104(16) 3 1_545
Ge1 Pt1 Ca1 138.23(4) . 1_545
Ca1 Pt1 Ca1 136.21(3) 17_666 1_545
Ca1 Pt1 Ca1 80.47(7) 3_455 1_545
Ge1 Pt1 Ca1 68.104(16) 2 18_456
Ge1 Pt1 Ca1 138.23(4) 3 18_456
Ge1 Pt1 Ca1 68.104(16) . 18_456
Ca1 Pt1 Ca1 80.47(7) 17_666 18_456
Ca1 Pt1 Ca1 83.53(9) 3_455 18_456
Ca1 Pt1 Ca1 136.21(3) 1_545 18_456
Ge1 Pt1 Ca1 138.23(4) 2 2_665
Ge1 Pt1 Ca1 68.104(16) 3 2_665
Ge1 Pt1 Ca1 68.104(16) . 2_665
Ca1 Pt1 Ca1 83.53(9) 17_666 2_665
Ca1 Pt1 Ca1 80.47(7) 3_455 2_665
Ca1 Pt1 Ca1 80.47(7) 1_545 2_665
Ca1 Pt1 Ca1 136.21(3) 18_456 2_665
Ge1 Pt1 Ca1 68.104(16) 2 16_546
Ge1 Pt1 Ca1 68.104(16) 3 16_546
Ge1 Pt1 Ca1 138.23(4) . 16_546
Ca1 Pt1 Ca1 80.47(7) 17_666 16_546
Ca1 Pt1 Ca1 136.21(3) 3_455 16_546
Ca1 Pt1 Ca1 83.53(9) 1_545 16_546
Ca1 Pt1 Ca1 80.47(7) 18_456 16_546
Ca1 Pt1 Ca1 136.21(3) 2_665 16_546
Ge1 Pt2 Ca1 111.63(6) . .
Ge1 Pt2 Pt2 175.14(5) . 13_565
Ca1 Pt2 Pt2 63.51(5) . 13_565
Ge1 Pt2 Ca2 119.876(8) . 13_565
Ca1 Pt2 Ca2 77.11(2) . 13_565
Pt2 Pt2 Ca2 60.005(8) 13_565 13_565
Ge1 Pt2 Ca2 119.876(8) . .
Ca1 Pt2 Ca2 77.11(2) . .
Pt2 Pt2 Ca2 60.005(8) 13_565 .
Ca2 Pt2 Ca2 120.010(15) 13_565 .
Ge1 Pt2 Ca1 126.73(6) . 13_565
Ca1 Pt2 Ca1 121.64(4) . 13_565
Pt2 Pt2 Ca1 58.13(4) 13_565 13_565
Ca2 Pt2 Ca1 74.70(2) 13_565 13_565
Ca2 Pt2 Ca1 74.70(2) . 13_565
Ge1 Pt2 Ca1 65.97(5) . 3_455
Ca1 Pt2 Ca1 141.83(4) . 3_455
Pt2 Pt2 Ca1 117.63(4) 13_565 3_455
Ca2 Pt2 Ca1 73.02(4) 13_565 3_455
Ca2 Pt2 Ca1 139.10(4) . 3_455
Ca1 Pt2 Ca1 72.25(7) 13_565 3_455
Ge1 Pt2 Ca1 65.97(5) . 2_665
Ca1 Pt2 Ca1 141.83(4) . 2_665
Pt2 Pt2 Ca1 117.63(4) 13_565 2_665
Ca2 Pt2 Ca1 139.10(4) 13_565 2_665
Ca2 Pt2 Ca1 73.02(4) . 2_665
Ca1 Pt2 Ca1 72.25(7) 13_565 2_665
Ca1 Pt2 Ca1 74.46(8) 3_455 2_665
Ge1 Pt2 Ca3 61.21(2) . 7
Ca1 Pt2 Ca3 74.69(3) . 7
Pt2 Pt2 Ca3 116.076(13) 13_565 7
Ca2 Pt2 Ca3 149.046(14) 13_565 7
Ca2 Pt2 Ca3 65.287(6) . 7
Ca1 Pt2 Ca3 131.972(8) 13_565 7
Ca1 Pt2 Ca3 125.06(4) 3_455 7
Ca1 Pt2 Ca3 71.54(4) 2_665 7
Ge1 Pt2 Ca3 61.21(2) . 1_455
Ca1 Pt2 Ca3 74.69(3) . 1_455
Pt2 Pt2 Ca3 116.076(13) 13_565 1_455
Ca2 Pt2 Ca3 65.287(6) 13_565 1_455
Ca2 Pt2 Ca3 149.046(14) . 1_455
Ca1 Pt2 Ca3 131.972(8) 13_565 1_455
Ca1 Pt2 Ca3 71.54(4) 3_455 1_455
Ca1 Pt2 Ca3 125.06(4) 2_665 1_455
Ca3 Pt2 Ca3 94.862(12) 7 1_455
Pt2 Ge1 Pt2 128.25(8) 16_556 .
Pt2 Ge1 Pt1 115.88(4) 16_556 .
Pt2 Ge1 Pt1 115.88(4) . .
Pt2 Ge1 Ca3 75.27(3) 16_556 1_455
Pt2 Ge1 Ca3 75.27(3) . 1_455
Pt1 Ge1 Ca3 125.64(3) . 1_455
Pt2 Ge1 Ca3 75.27(3) 16_556 7
Pt2 Ge1 Ca3 75.27(3) . 7
Pt1 Ge1 Ca3 125.64(3) . 7
Ca3 Ge1 Ca3 108.72(5) 1_455 7
Pt2 Ge1 Ca1 140.79(4) 16_556 3_455
Pt2 Ge1 Ca1 68.40(3) . 3_455
Pt1 Ge1 Ca1 62.22(4) . 3_455
Ca3 Ge1 Ca1 76.76(4) 1_455 3_455
Ca3 Ge1 Ca1 140.55(4) 7 3_455
Pt2 Ge1 Ca1 68.40(3) 16_556 17_666
Pt2 Ge1 Ca1 140.79(4) . 17_666
Pt1 Ge1 Ca1 62.22(4) . 17_666
Ca3 Ge1 Ca1 140.55(4) 1_455 17_666
Ca3 Ge1 Ca1 76.76(4) 7 17_666
Ca1 Ge1 Ca1 124.44(9) 3_455 17_666
Pt2 Ge1 Ca1 68.40(3) 16_556 18_456
Pt2 Ge1 Ca1 140.79(4) . 18_456
Pt1 Ge1 Ca1 62.22(4) . 18_456
Ca3 Ge1 Ca1 76.76(4) 1_455 18_456
Ca3 Ge1 Ca1 140.55(4) 7 18_456
Ca1 Ge1 Ca1 78.86(7) 3_455 18_456
Ca1 Ge1 Ca1 76.04(8) 17_666 18_456
Pt2 Ge1 Ca1 140.79(4) 16_556 2_665
Pt2 Ge1 Ca1 68.40(3) . 2_665
Pt1 Ge1 Ca1 62.22(4) . 2_665
Ca3 Ge1 Ca1 140.55(4) 1_455 2_665
Ca3 Ge1 Ca1 76.76(4) 7 2_665
Ca1 Ge1 Ca1 76.04(8) 3_455 2_665
Ca1 Ge1 Ca1 78.86(7) 17_666 2_665
Ca1 Ge1 Ca1 124.44(9) 18_456 2_665
Pt2 Ca1 Pt1 142.48(8) . 1_565
Pt2 Ca1 Pt2 58.36(4) . 13_565
Pt1 Ca1 Pt2 159.16(8) 1_565 13_565
Pt2 Ca1 Ge1 110.28(6) . 3_565
Pt1 Ca1 Ge1 49.68(4) 1_565 3_565
Pt2 Ca1 Ge1 134.60(4) 13_565 3_565
Pt2 Ca1 Ge1 110.28(6) . 2_565
Pt1 Ca1 Ge1 49.68(4) 1_565 2_565
Pt2 Ca1 Ge1 134.60(4) 13_565 2_565
Ge1 Ca1 Ge1 90.73(8) 3_565 2_565
Pt2 Ca1 Pt2 97.00(4) . 3_565
Pt1 Ca1 Pt2 87.15(4) 1_565 3_565
Pt2 Ca1 Pt2 89.91(4) 13_565 3_565
Ge1 Ca1 Pt2 45.63(3) 3_565 3_565
Ge1 Ca1 Pt2 135.15(8) 2_565 3_565
Pt2 Ca1 Pt2 97.00(4) . 2_565
Pt1 Ca1 Pt2 87.15(4) 1_565 2_565
Pt2 Ca1 Pt2 89.91(4) 13_565 2_565
Ge1 Ca1 Pt2 135.15(8) 3_565 2_565
Ge1 Ca1 Pt2 45.63(3) 2_565 2_565
Pt2 Ca1 Pt2 163.42(8) 3_565 2_565
Pt2 Ca1 Ca2 51.54(3) . .
Pt1 Ca1 Ca2 135.42(3) 1_565 .
Pt2 Ca1 Ca2 50.78(3) 13_565 .
Ge1 Ca1 Ca2 86.57(3) 3_565 .
Ge1 Ca1 Ca2 158.47(7) 2_565 .
Pt2 Ca1 Ca2 50.191(17) 3_565 .
Pt2 Ca1 Ca2 137.44(7) 2_565 .
Pt2 Ca1 Ca2 51.54(3) . 13_565
Pt1 Ca1 Ca2 135.42(3) 1_565 13_565
Pt2 Ca1 Ca2 50.78(3) 13_565 13_565
Ge1 Ca1 Ca2 158.47(7) 3_565 13_565
Ge1 Ca1 Ca2 86.57(3) 2_565 13_565
Pt2 Ca1 Ca2 137.44(7) 3_565 13_565
Pt2 Ca1 Ca2 50.191(17) 2_565 13_565
Ca2 Ca1 Ca2 88.16(5) . 13_565
Pt2 Ca1 Ca1 103.98(6) . 14_455
Pt1 Ca1 Ca1 107.86(4) 1_565 14_455
Pt2 Ca1 Ca1 55.27(5) 13_565 14_455
Ge1 Ca1 Ca1 141.97(4) 3_565 14_455
Ge1 Ca1 Ca1 92.56(4) 2_565 14_455
Pt2 Ca1 Ca1 115.10(7) 3_565 14_455
Pt2 Ca1 Ca1 52.48(4) 2_565 14_455
Ca2 Ca1 Ca1 102.68(8) . 14_455
Ca2 Ca1 Ca1 59.54(3) 13_565 14_455
Pt2 Ca1 Ca1 103.98(6) . 15_665
Pt1 Ca1 Ca1 107.86(4) 1_565 15_665
Pt2 Ca1 Ca1 55.27(5) 13_565 15_665
Ge1 Ca1 Ca1 92.56(4) 3_565 15_665
Ge1 Ca1 Ca1 141.97(4) 2_565 15_665
Pt2 Ca1 Ca1 52.48(4) 3_565 15_665
Pt2 Ca1 Ca1 115.10(7) 2_565 15_665
Ca2 Ca1 Ca1 59.54(3) . 15_665
Ca2 Ca1 Ca1 102.68(8) 13_565 15_665
Ca1 Ca1 Ca1 62.94(8) 14_455 15_665
Pt2 Ca1 Ca1 149.729(6) . 2_675
Pt1 Ca1 Ca1 49.76(3) 1_565 2_675
Pt2 Ca1 Ca1 113.48(4) 13_565 2_675
Ge1 Ca1 Ca1 51.98(4) 3_565 2_675
Ge1 Ca1 Ca1 95.49(4) 2_565 2_675
Pt2 Ca1 Ca1 52.77(4) 3_565 2_675
Pt2 Ca1 Ca1 112.62(4) 2_565 2_675
Ca2 Ca1 Ca1 99.58(3) . 2_675
Ca2 Ca1 Ca1 149.54(3) 13_565 2_675
Ca1 Ca1 Ca1 90.0 14_455 2_675
Ca1 Ca1 Ca1 58.53(4) 15_665 2_675
Pt2 Ca2 Pt2 98.263(17) 3_565 13_565
Pt2 Ca2 Pt2 102.888(10) 3_565 .
Pt2 Ca2 Pt2 59.990(15) 13_565 .
Pt2 Ca2 Pt2 59.990(15) 3_565 15_665
Pt2 Ca2 Pt2 102.888(10) 13_565 15_665
Pt2 Ca2 Pt2 155.551(16) . 15_665
Pt2 Ca2 Pt2 155.551(16) 3_565 14
Pt2 Ca2 Pt2 102.888(10) 13_565 14
Pt2 Ca2 Pt2 98.263(17) . 14
Pt2 Ca2 Pt2 102.888(10) 15_665 14
Pt2 Ca2 Pt2 102.888(10) 3_565 2_665
Pt2 Ca2 Pt2 155.551(16) 13_565 2_665
Pt2 Ca2 Pt2 102.888(10) . 2_665
Pt2 Ca2 Pt2 98.263(17) 15_665 2_665
Pt2 Ca2 Pt2 59.990(15) 14 2_665
Pt2 Ca2 Ca3 64.552(8) 3_565 7
Pt2 Ca2 Ca3 115.448(8) 13_565 7
Pt2 Ca2 Ca3 64.552(8) . 7
Pt2 Ca2 Ca3 115.448(8) 15_665 7
Pt2 Ca2 Ca3 115.448(8) 14 7
Pt2 Ca2 Ca3 64.552(8) 2_665 7
Pt2 Ca2 Ca3 115.448(8) 3_565 13_665
Pt2 Ca2 Ca3 64.552(8) 13_565 13_665
Pt2 Ca2 Ca3 115.448(8) . 13_665
Pt2 Ca2 Ca3 64.552(8) 15_665 13_665
Pt2 Ca2 Ca3 64.552(8) 14 13_665
Pt2 Ca2 Ca3 115.448(8) 2_665 13_665
Ca3 Ca2 Ca3 180.0 7 13_665
Pt2 Ca2 Ca1 56.79(2) 3_565 .
Pt2 Ca2 Ca1 54.52(3) 13_565 .
Pt2 Ca2 Ca1 51.35(3) . .
Pt2 Ca2 Ca1 105.04(3) 15_665 .
Pt2 Ca2 Ca1 147.38(3) 14 .
Pt2 Ca2 Ca1 130.61(4) 2_665 .
Ca3 Ca2 Ca1 66.14(3) 7 .
Ca3 Ca2 Ca1 113.86(3) 13_665 .
Pt2 Ca2 Ca1 54.52(3) 3_565 15_665
Pt2 Ca2 Ca1 56.79(2) 13_565 15_665
Pt2 Ca2 Ca1 105.04(3) . 15_665
Pt2 Ca2 Ca1 51.35(3) 15_665 15_665
Pt2 Ca2 Ca1 130.61(4) 14 15_665
Pt2 Ca2 Ca1 147.38(3) 2_665 15_665
Ca3 Ca2 Ca1 113.86(3) 7 15_665
Ca3 Ca2 Ca1 66.14(3) 13_665 15_665
Ca1 Ca2 Ca1 60.92(7) . 15_665
Pt2 Ca2 Ca1 147.38(3) 3_565 13_565
Pt2 Ca2 Ca1 51.35(3) 13_565 13_565
Pt2 Ca2 Ca1 54.52(3) . 13_565
Pt2 Ca2 Ca1 130.61(4) 15_665 13_565
Pt2 Ca2 Ca1 56.79(2) 14 13_565
Pt2 Ca2 Ca1 105.04(3) 2_665 13_565
Ca3 Ca2 Ca1 113.86(3) 7 13_565
Ca3 Ca2 Ca1 66.14(3) 13_665 13_565
Ca1 Ca2 Ca1 91.84(5) . 13_565
Ca1 Ca2 Ca1 104.75(4) 15_665 13_565
Pt2 Ca2 Ca1 51.35(3) 3_565 3_565
Pt2 Ca2 Ca1 147.38(3) 13_565 3_565
Pt2 Ca2 Ca1 130.61(4) . 3_565
Pt2 Ca2 Ca1 54.52(3) 15_665 3_565
Pt2 Ca2 Ca1 105.04(3) 14 3_565
Pt2 Ca2 Ca1 56.79(2) 2_665 3_565
Ca3 Ca2 Ca1 66.14(3) 7 3_565
Ca3 Ca2 Ca1 113.86(3) 13_665 3_565
Ca1 Ca2 Ca1 104.75(4) . 3_565
Ca1 Ca2 Ca1 91.84(5) 15_665 3_565
Ca1 Ca2 Ca1 160.85(5) 13_565 3_565
Ge1 Ca3 Ge1 120.0 1_655 3
Ge1 Ca3 Ge1 120.0 1_655 2_665
Ge1 Ca3 Ge1 120.0 3 2_665
Ge1 Ca3 Pt2 43.520(12) 1_655 16_656
Ge1 Ca3 Pt2 125.540(18) 3 16_656
Ge1 Ca3 Pt2 98.27(2) 2_665 16_656
Ge1 Ca3 Pt2 98.27(2) 1_655 3
Ge1 Ca3 Pt2 43.520(12) 3 3
Ge1 Ca3 Pt2 125.540(18) 2_665 3
Pt2 Ca3 Pt2 134.846(5) 16_656 3
Ge1 Ca3 Pt2 43.520(12) 1_655 1_655
Ge1 Ca3 Pt2 125.540(18) 3 1_655
Ge1 Ca3 Pt2 98.27(2) 2_665 1_655
Pt2 Ca3 Pt2 79.678(13) 16_656 1_655
Pt2 Ca3 Pt2 83.361(10) 3 1_655
Ge1 Ca3 Pt2 98.27(2) 1_655 18_556
Ge1 Ca3 Pt2 43.520(12) 3 18_556
Ge1 Ca3 Pt2 125.540(18) 2_665 18_556
Pt2 Ca3 Pt2 83.361(10) 16_656 18_556
Pt2 Ca3 Pt2 79.678(13) 3 18_556
Pt2 Ca3 Pt2 134.846(5) 1_655 18_556
Ge1 Ca3 Pt2 125.540(18) 1_655 17_666
Ge1 Ca3 Pt2 98.27(2) 3 17_666
Ge1 Ca3 Pt2 43.520(12) 2_665 17_666
Pt2 Ca3 Pt2 83.361(10) 16_656 17_666
Pt2 Ca3 Pt2 134.846(5) 3 17_666
Pt2 Ca3 Pt2 134.846(5) 1_655 17_666
Pt2 Ca3 Pt2 83.361(10) 18_556 17_666
Ge1 Ca3 Pt2 125.540(18) 1_655 2_665
Ge1 Ca3 Pt2 98.27(2) 3 2_665
Ge1 Ca3 Pt2 43.520(12) 2_665 2_665
Pt2 Ca3 Pt2 134.846(5) 16_656 2_665
Pt2 Ca3 Pt2 83.361(10) 3 2_665
Pt2 Ca3 Pt2 83.361(10) 1_655 2_665
Pt2 Ca3 Pt2 134.846(5) 18_556 2_665
Pt2 Ca3 Pt2 79.678(13) 17_666 2_665
Ge1 Ca3 Ca2 90.0 1_655 4_665
Ge1 Ca3 Ca2 90.0 3 4_665
Ge1 Ca3 Ca2 90.0 2_665 4_665
Pt2 Ca3 Ca2 50.161(6) 16_656 4_665
Pt2 Ca3 Ca2 129.839(6) 3 4_665
Pt2 Ca3 Ca2 129.839(6) 1_655 4_665
Pt2 Ca3 Ca2 50.161(6) 18_556 4_665
Pt2 Ca3 Ca2 50.161(6) 17_666 4_665
Pt2 Ca3 Ca2 129.839(6) 2_665 4_665
Ge1 Ca3 Ca2 90.0 1_655 13_665
Ge1 Ca3 Ca2 90.0 3 13_665
Ge1 Ca3 Ca2 90.0 2_665 13_665
Pt2 Ca3 Ca2 129.839(7) 16_656 13_665
Pt2 Ca3 Ca2 50.161(6) 3 13_665
Pt2 Ca3 Ca2 50.161(6) 1_655 13_665
Pt2 Ca3 Ca2 129.839(7) 18_556 13_665
Pt2 Ca3 Ca2 129.839(6) 17_666 13_665
Pt2 Ca3 Ca2 50.161(6) 2_665 13_665
Ca2 Ca3 Ca2 180.0 4_665 13_665
Ge1 Ca3 Ca1 51.76(4) 1_655 3
Ge1 Ca3 Ca1 78.11(3) 3 3
Ge1 Ca3 Ca1 145.58(3) 2_665 3
Pt2 Ca3 Ca1 91.71(3) 16_656 3
Pt2 Ca3 Ca1 46.51(3) 3 3
Pt2 Ca3 Ca1 51.18(2) 1_655 3
Pt2 Ca3 Ca1 88.19(2) 18_556 3
Pt2 Ca3 Ca1 170.65(3) 17_666 3
Pt2 Ca3 Ca1 109.27(3) 2_665 3
Ca2 Ca3 Ca1 120.83(3) 4_665 3
Ca2 Ca3 Ca1 59.17(3) 13_665 3

loop_
_geom_bond_atom_site_label_1
_geom_bond_atom_site_label_2
_geom_bond_distance
_geom_bond_site_symmetry_2
Pt1 Ge1 2.5804(18) 2
Pt1 Ge1 2.5804(18) 3
Pt1 Ge1 2.5804(18) .
Pt1 Ca1 2.994(2) 17_666
Pt1 Ca1 2.994(2) 3_455
Pt1 Ca1 2.994(2) 1_545
Pt1 Ca1 2.994(2) 18_456
Pt1 Ca1 2.994(2) 2_665
Pt1 Ca1 2.994(2) 16_546
Pt2 Ge1 2.4577(9) .
Pt2 Ca1 2.928(2) .
Pt2 Pt2 2.9347(9) 13_565
Pt2 Ca2 2.9352(3) 13_565
Pt2 Ca2 2.9352(3) .
Pt2 Ca1 3.085(2) 13_565
Pt2 Ca1 3.1970(5) 3_455
Pt2 Ca1 3.1970(5) 2_665
Pt2 Ca3 3.4517(3) 7
Pt2 Ca3 3.4517(3) 1_455
Ge1 Pt2 2.4577(9) 16_556
Ge1 Ca3 3.1279(11) 1_455
Ge1 Ca3 3.1279(11) 7
Ge1 Ca1 3.1403(18) 3_455
Ge1 Ca1 3.1403(18) 17_666
Ge1 Ca1 3.1403(18) 18_456
Ge1 Ca1 3.1403(18) 2_665
Ca1 Pt1 2.994(2) 1_565
Ca1 Pt2 3.085(2) 13_565
Ca1 Ge1 3.1403(18) 3_565
Ca1 Ge1 3.1403(18) 2_565
Ca1 Pt2 3.1970(5) 3_565
Ca1 Pt2 3.1970(5) 2_565
Ca1 Ca2 3.6542(16) .
Ca1 Ca2 3.6542(16) 13_565
Ca1 Ca1 3.705(4) 14_455
Ca1 Ca1 3.705(4) 15_665
Ca1 Ca1 3.868(4) 2_675
Ca2 Pt2 2.9352(3) 3_565
Ca2 Pt2 2.9352(3) 13_565
Ca2 Pt2 2.9352(3) 15_665
Ca2 Pt2 2.9352(3) 14
Ca2 Pt2 2.9352(3) 2_665
Ca2 Ca3 3.4725(3) 7
Ca2 Ca3 3.4725(3) 13_665
Ca2 Ca1 3.6542(16) 15_665
Ca2 Ca1 3.6542(16) 13_565
Ca2 Ca1 3.6542(16) 3_565
Ca3 Ge1 3.1279(11) 1_655
Ca3 Ge1 3.1279(11) 3
Ca3 Ge1 3.1279(10) 2_665
Ca3 Pt2 3.4517(3) 16_656
Ca3 Pt2 3.4517(3) 3
Ca3 Pt2 3.4517(3) 1_655
Ca3 Pt2 3.4517(3) 18_556
Ca3 Pt2 3.4517(3) 17_666
Ca3 Pt2 3.4517(3) 2_665
Ca3 Ca2 3.4725(3) 4_665
Ca3 Ca2 3.4725(3) 13_665
Ca3 Ca1 3.8920(17) 3
